data_4517701
loop_
_publ_author_name
'Fast, Caleb D.'
'Jones, Caleb A. H.'
'Schley, Nathan D.'

_publ_section_title
;
 Selectivity and Mechanism of Iridium-Catalyzed Cyclohexyl Methyl Ether
 Cleavage
;
_journal_name_full 'ACS Catalysis'
_journal_page_first 6450
_journal_page_last 6456
_journal_paper_doi 10.1021/acscatal.0c01718
_journal_year 2020
_chemical_formula_moiety 'C54 H37 F36 Ir P2 Si'
_chemical_formula_sum 'C54 H37 F36 Ir P2 Si'
_chemical_formula_weight 1652.06
_space_group_crystal_system triclinic
_space_group_IT_number 2
_space_group_name_Hall '-P 1'
_space_group_name_H-M_alt 'P -1'
_atom_sites_solution_hydrogens mixed
_atom_sites_solution_primary dual
_audit_creation_date 2019-06-29
_audit_creation_method
;
Olex2 1.2
(compiled 2018.05.29 svn.r3508 for OlexSys, GUI svn.r5506)
;
_cell_angle_alpha 102.527(3)
_cell_angle_beta 94.566(3)
_cell_angle_gamma 101.595(3)
_cell_formula_units_Z 2
_cell_length_a 13.9408(4)
_cell_length_b 14.1616(4)
_cell_length_c 16.2996(5)
_cell_measurement_reflns_used 23383
_cell_measurement_temperature 100.01(10)
_cell_measurement_theta_max 29.3750
_cell_measurement_theta_min 2.8160
_cell_volume 3051.57(17)
_computing_cell_refinement 'CrysAlisPro 1.171.38.46 (Rigaku OD, 2015)'
_computing_data_collection 'CrysAlisPro 1.171.38.46 (Rigaku OD, 2015)'
_computing_data_reduction 'CrysAlisPro 1.171.38.46 (Rigaku OD, 2015)'
_computing_molecular_graphics 'Olex2 (Dolomanov et al., 2009)'
_computing_publication_material 'Olex2 (Dolomanov et al., 2009)'
_computing_structure_refinement 'ShelXL (Sheldrick, 2015)'
_computing_structure_solution 'ShelXT (Sheldrick, 2015)'
_diffrn_ambient_environment N~2~
_diffrn_ambient_temperature 100.01(10)
_diffrn_detector 'CCD plate'
_diffrn_detector_area_resol_mean 8.1506
_diffrn_detector_type EosS2
_diffrn_measured_fraction_theta_full 0.999
_diffrn_measured_fraction_theta_max 0.999
_diffrn_measurement_details
;
List of Runs (angles in degrees, time in seconds):

  # Type    Start    End  Width  t~exp~   \w     \q     \k     \f   Frames
--------------------------------------------------------------------------
  1  \w      2.00  86.00   1.00   10.00    --   18.25  57.00 -90.00   84
  2  \w    -20.00  57.00   1.00   10.00    --   18.25 -99.00-150.00   77
  3  \w     -8.00  86.00   1.00   10.00    --   18.25  77.00   0.00   94
  4  \w      2.00  86.00   1.00   10.00    --   18.25  57.00 -60.00   84
  5  \w     -8.00  86.00   1.00   10.00    --   18.25  77.00 120.00   94
  6  \w     35.00  90.00   1.00   10.00    --   18.25 178.00-180.00   55
  7  \w    -88.00  51.00   1.00   10.00    --  -18.49   0.00 -90.00  139
  8  \w     -1.00  87.00   1.00   10.00    --   18.25  38.00-150.00   88
  9  \w     35.00  82.00   1.00   10.00    --   18.25 178.00  30.00   47
 10  \w    -20.00  57.00   1.00   10.00    --   18.25 -99.00   0.00   77
 11  \w    -20.00  57.00   1.00   10.00    --   18.25 -99.00 -90.00   77
 12  \w    -20.00  57.00   1.00   10.00    --   18.25 -99.00 120.00   77
 13  \w     35.00  90.00   1.00   10.00    --   18.25 178.00 150.00   55
 14  \w    -20.00  57.00   1.00   10.00    --   18.25 -99.00  60.00   77
;
_diffrn_measurement_device 'four-circle diffractometer'
_diffrn_measurement_device_type 'SuperNova, Dual, Cu at zero, EosS2'
_diffrn_measurement_method '\w scans'
_diffrn_orient_matrix_type 'CrysAlisPro convention (1999,Acta A55,543-557)'
_diffrn_orient_matrix_UB_11 0.0423121000
_diffrn_orient_matrix_UB_12 -0.0167351000
_diffrn_orient_matrix_UB_13 0.0124236000
_diffrn_orient_matrix_UB_21 -0.0188100000
_diffrn_orient_matrix_UB_22 -0.0463247000
_diffrn_orient_matrix_UB_23 -0.0293865000
_diffrn_orient_matrix_UB_31 0.0244768000
_diffrn_orient_matrix_UB_32 0.0185980000
_diffrn_orient_matrix_UB_33 -0.0316670000
_diffrn_radiation_monochromator mirror
_diffrn_radiation_probe x-ray
_diffrn_radiation_type MoK\a
_diffrn_radiation_wavelength 0.71073
_diffrn_reflns_av_R_equivalents 0.0757
_diffrn_reflns_av_unetI/netI 0.0550
_diffrn_reflns_Laue_measured_fraction_full 0.999
_diffrn_reflns_Laue_measured_fraction_max 0.999
_diffrn_reflns_limit_h_max 17
_diffrn_reflns_limit_h_min -17
_diffrn_reflns_limit_k_max 17
_diffrn_reflns_limit_k_min -17
_diffrn_reflns_limit_l_max 20
_diffrn_reflns_limit_l_min -20
_diffrn_reflns_number 62109
_diffrn_reflns_point_group_measured_fraction_full 0.999
_diffrn_reflns_point_group_measured_fraction_max 0.999
_diffrn_reflns_theta_full 25.242
_diffrn_reflns_theta_max 26.372
_diffrn_reflns_theta_min 2.371
_diffrn_source 'micro-focus sealed X-ray tube'
_diffrn_source_type 'SuperNova (Mo) X-ray Source'
_exptl_absorpt_coefficient_mu 2.407
_exptl_absorpt_correction_T_max 1.000
_exptl_absorpt_correction_T_min 0.599
_exptl_absorpt_correction_type gaussian
_exptl_absorpt_process_details
;
CrysAlisPro 1.171.38.46 (Rigaku Oxford Diffraction, 2015)
Numerical absorption correction based on gaussian integration over
			a multifaceted crystal model
Empirical absorption correction using spherical harmonics,
 implemented in SCALE3 ABSPACK scaling algorithm.
;
_exptl_crystal_colour colourless
_exptl_crystal_colour_primary colourless
_exptl_crystal_density_diffrn 1.798
_exptl_crystal_description block
_exptl_crystal_F_000 1612
_exptl_crystal_size_max 0.255
_exptl_crystal_size_mid 0.214
_exptl_crystal_size_min 0.184
_refine_diff_density_max 2.328
_refine_diff_density_min -1.389
_refine_diff_density_rms 0.118
_refine_ls_extinction_method none
_refine_ls_goodness_of_fit_ref 1.036
_refine_ls_hydrogen_treatment mixed
_refine_ls_matrix_type full
_refine_ls_number_parameters 1054
_refine_ls_number_reflns 12490
_refine_ls_number_restraints 646
_refine_ls_restrained_S_all 1.021
_refine_ls_R_factor_all 0.0450
_refine_ls_R_factor_gt 0.0373
_refine_ls_shift/su_max 0.004
_refine_ls_shift/su_mean 0.000
_refine_ls_structure_factor_coef Fsqd
_refine_ls_weighting_details 'w=1/[\s^2^(Fo^2^)+(0.0454P)^2^+1.8914P] where P=(Fo^2^+2Fc^2^)/3'
_refine_ls_weighting_scheme calc
_refine_ls_wR_factor_gt 0.0868
_refine_ls_wR_factor_ref 0.0912
_reflns_Friedel_coverage 0.000
_reflns_number_gt 11104
_reflns_number_total 12490
_reflns_threshold_expression 'I > 2\s(I)'
_cod_data_source_file cs0c01718_si_002.cif
_cod_data_source_block 21a
_cod_depositor_comments 'Adding full bibliography for 4517689--4517702.cif.'
_cod_original_cell_volume 3051.55(16)
_cod_database_code 4517701
_shelx_shelxl_version_number 2018/1
_chemical_oxdiff_formula C54H33F36IrP2Si
_shelx_space_group_comment
;
The symmetry employed for this shelxl refinement is uniquely defined
by the following loop, which should always be used as a source of
symmetry information in preference to the above space-group names.
They are only intended as comments.
;
_reflns_odcompleteness_completeness 99.93
_reflns_odcompleteness_iscentric 1
_reflns_odcompleteness_theta 27.42
_olex2_refinement_description
;
1. Fixed Uiso
 At 1.2 times of:
  All C(H) groups, All C(H,H) groups
 At 1.5 times of:
  All C(H,H,H) groups, All Ir(H,H,H,H) groups
2. Restrained distances
 Ir1-HB \\sim Ir1-HC \\sim Ir1-HA \\sim Ir1-H
 with sigma of 0.02
 C30B-C27 \\sim C30-C27
 with sigma of 0.02
 F18-C30 \\sim F18B-C30B \\sim F16-C30 \\sim F16B-C30B \\sim F17-C30 \\sim
F17B-C30B
 with sigma of 0.02
3. Rigid bond restraints
 F31, F31B, F32, F32B, F33, F33B, F34, F34B, F35, F35B, F36, F36B, C47, C47B,
 C48, C48B, C49, C49B, C50, C50B, C51, C51B, C52, C52B, C53, C53B, C54, C54B
 with sigma for 1-2 distances of 0.01 and sigma for 1-3 distances of 0.01
4. Uiso/Uaniso restraints and constraints
F7 \\sim F7B \\sim F8 \\sim F8B \\sim F9 \\sim F9B \\sim C21: within 2A with
sigma of 0.01 and sigma for terminal atoms of 0.02
F16 \\sim F16B \\sim F17 \\sim F17B \\sim F18 \\sim F18B \\sim C30 \\sim C30B:
within 2A with sigma of 0.01 and sigma for terminal atoms of 0.02
F31 \\sim F31B \\sim F32 \\sim F32B \\sim F33 \\sim F33B \\sim F34 \\sim F34B
\\sim F35 \\sim F35B \\sim F36 \\sim F36B \\sim C47 \\sim C47B \\sim C48 \\sim
C48B \\sim C49 \\sim C49B \\sim C50 \\sim C50B \\sim C51 \\sim C51B \\sim C52
\\sim C52B \\sim C53 \\sim C53B \\sim C54 \\sim C54B: within 1.6A with sigma of
0.01 and sigma for terminal atoms of 0.02
5. Others
 Sof(F7B)=Sof(F8B)=Sof(F9B)=1-FVAR(1)
 Sof(F7)=Sof(F8)=Sof(F9)=FVAR(1)
 Sof(F16B)=Sof(F17B)=Sof(F18B)=Sof(C30B)=1-FVAR(2)
 Sof(F16)=Sof(F17)=Sof(F18)=Sof(C30)=FVAR(2)
 Sof(F31B)=Sof(F32B)=Sof(F33B)=Sof(F34B)=Sof(F35B)=Sof(F36B)=Sof(C47B)=
 Sof(C48B)=Sof(H48B)=Sof(C49B)=Sof(C50B)=Sof(H50B)=Sof(C51B)=Sof(C52B)=
 Sof(H52B)=Sof(C53B)=Sof(C54B)=1-FVAR(3)
 Sof(F31)=Sof(F32)=Sof(F33)=Sof(F34)=Sof(F35)=Sof(F36)=Sof(C47)=Sof(C48)=
 Sof(H48)=Sof(C49)=Sof(C50)=Sof(H50)=Sof(C51)=Sof(C52)=Sof(H52)=Sof(C53)=
 Sof(C54)=FVAR(3)
6.a Secondary CH2 refined with riding coordinates:
 C1(H1A,H1B), C3(H3A,H3B), C5(H5A,H5B)
6.b Aromatic/amide H refined with riding coordinates:
 C8(H8), C10(H10), C12(H12), C16(H16), C18(H18), C20(H20), C24(H24), C26(H26),
 C28(H28), C32(H32), C34(H34), C36(H36), C40(H40), C42(H42), C44(H44), C48(H48),
  C48B(H48B), C50(H50), C50B(H50B), C52(H52), C52B(H52B)
6.c Idealised Me refined as rotating group:
 C2(H2A,H2B,H2C), C4(H4A,H4B,H4C), C6(H6A,H6B,H6C)
;
_olex2_date_sample_data_collection 2019-06-28
_olex2_exptl_crystal_mounting_method 'mounted in a polyimide loop'
_olex2_submission_special_instructions 'No special instructions were received'
_oxdiff_exptl_absorpt_empirical_details
;
Empirical correction (ABSPACK) includes:
- Absorption correction using spherical harmonics
- Frame scaling
;
_oxdiff_exptl_absorpt_empirical_full_max 2.036
_oxdiff_exptl_absorpt_empirical_full_min 0.415

loop_
_space_group_symop_operation_xyz
'x, y, z'
'-x, -y, -z'

loop_
_atom_site_label
_atom_site_type_symbol
_atom_site_fract_x
_atom_site_fract_y
_atom_site_fract_z
_atom_site_U_iso_or_equiv
_atom_site_adp_type
_atom_site_occupancy
_atom_site_site_symmetry_order
_atom_site_calc_flag
_atom_site_refinement_flags_posn
_atom_site_refinement_flags_adp
_atom_site_refinement_flags_occupancy
_atom_site_disorder_assembly
_atom_site_disorder_group
Ir1 Ir 0.69969(2) 0.62730(2) 0.16266(2) 0.01629(6) Uani 1 1 d D . . . .
H H 0.792(2) 0.601(3) 0.185(3) 0.024 Uiso 1 1 d DR . . . .
HA H 0.650(3) 0.5240(19) 0.120(2) 0.024 Uiso 1 1 d DR . . . .
HB H 0.708(3) 0.641(3) 0.0795(18) 0.024 Uiso 1 1 d DR . . . .
HC H 0.602(2) 0.651(3) 0.145(3) 0.024 Uiso 1 1 d DR . . . .
P1 P 0.64232(7) 0.57606(7) 0.27914(6) 0.0170(2) Uani 1 1 d . . . . .
P2 P 0.77325(7) 0.79340(7) 0.21231(7) 0.0182(2) Uani 1 1 d . . . . .
Si1 Si 0.78696(8) 0.52398(8) 0.06644(7) 0.0191(2) Uani 1 1 d . . . . .
F1 F 0.4366(2) 0.8497(2) 0.29621(19) 0.0468(7) Uani 1 1 d . . . . .
F2 F 0.5589(2) 0.9686(2) 0.3585(2) 0.0533(8) Uani 1 1 d . . . . .
F3 F 0.4385(2) 0.9251(2) 0.42587(19) 0.0496(8) Uani 1 1 d . . . . .
F4 F 0.6311(3) 0.8481(2) 0.65173(18) 0.0555(8) Uani 1 1 d . . . . .
F5 F 0.5890(3) 0.6898(2) 0.62419(18) 0.0546(9) Uani 1 1 d . . . . .
F6 F 0.7383(2) 0.7620(3) 0.62212(18) 0.0530(8) Uani 1 1 d . . . . .
F7 F 1.0248(4) 0.4727(8) 0.4287(5) 0.057(2) Uani 0.603(13) 1 d . U P A 1
F7B F 1.0119(7) 0.4089(13) 0.3936(9) 0.059(3) Uani 0.397(13) 1 d . U P A 2
F8 F 1.0052(12) 0.5208(14) 0.3149(9) 0.037(3) Uani 0.603(13) 1 d . U P A 1
F8B F 1.018(2) 0.527(2) 0.3368(16) 0.049(5) Uani 0.397(13) 1 d . U P A 2
F9 F 0.9752(5) 0.3647(5) 0.3140(8) 0.064(3) Uani 0.603(13) 1 d . U P A 1
F9B F 0.9583(7) 0.3795(7) 0.2625(8) 0.046(3) Uani 0.397(13) 1 d . U P A 2
F10 F 0.7272(2) 0.3058(2) 0.53422(17) 0.0409(7) Uani 1 1 d . . . . .
F11 F 0.59910(19) 0.36689(19) 0.51973(16) 0.0347(6) Uani 1 1 d . . . . .
F12 F 0.6158(2) 0.23992(19) 0.42735(18) 0.0438(7) Uani 1 1 d . . . . .
F13 F 0.5017(3) 0.2249(3) 0.0799(3) 0.113(2) Uani 1 1 d . . . . .
F14 F 0.3529(3) 0.2166(3) 0.0430(2) 0.0754(12) Uani 1 1 d . . . . .
F15 F 0.3935(4) 0.1586(2) 0.1421(3) 0.1023(17) Uani 1 1 d . . . . .
F16 F 0.1717(10) 0.4194(15) 0.2368(14) 0.054(4) Uani 0.58(5) 1 d D U P B 1
F16B F 0.1734(15) 0.392(2) 0.2608(17) 0.053(4) Uani 0.42(5) 1 d D U P B 2
F17 F 0.2434(17) 0.460(2) 0.3657(14) 0.050(3) Uani 0.58(5) 1 d D U P B 1
F17B F 0.267(2) 0.467(3) 0.3777(17) 0.047(4) Uani 0.42(5) 1 d D U P B 2
F18 F 0.2562(13) 0.5679(13) 0.2908(15) 0.041(3) Uani 0.58(5) 1 d D U P B 1
F18B F 0.236(2) 0.548(2) 0.283(2) 0.054(4) Uani 0.42(5) 1 d D U P B 2
F19 F 0.4317(2) 0.9264(3) 0.0335(2) 0.0566(9) Uani 1 1 d . . . . .
F20 F 0.3959(2) 0.9496(3) 0.1590(2) 0.0664(10) Uani 1 1 d . . . . .
F21 F 0.4097(2) 0.8057(2) 0.0942(2) 0.0609(9) Uani 1 1 d . . . . .
F22 F 0.8276(3) 1.1808(3) 0.1713(3) 0.0940(15) Uani 1 1 d . . . . .
F23 F 0.6984(3) 1.2247(2) 0.2102(3) 0.0897(14) Uani 1 1 d . . . . .
F24 F 0.7983(4) 1.1884(2) 0.2959(3) 0.0890(14) Uani 1 1 d . . . . .
F25 F 0.7807(3) 1.1051(2) 0.4710(2) 0.0739(12) Uani 1 1 d . . . . .
F26 F 0.7361(2) 1.0228(2) 0.5629(2) 0.0550(9) Uani 1 1 d . . . . .
F27 F 0.8860(2) 1.0983(2) 0.57231(18) 0.0426(7) Uani 1 1 d . . . . .
F28 F 1.0040(2) 0.7947(2) 0.5665(2) 0.0579(9) Uani 1 1 d . . . . .
F29 F 1.0057(2) 0.7009(2) 0.4451(2) 0.0475(7) Uani 1 1 d . . . . .
F30 F 0.8806(2) 0.6731(2) 0.5113(2) 0.0517(8) Uani 1 1 d . . . . .
F31 F 1.1482(3) 1.0196(3) 0.2914(3) 0.0562(12) Uani 0.769(4) 1 d . U P C 1
F31B F 1.2044(16) 0.9467(17) 0.2504(14) 0.072(4) Uani 0.231(4) 1 d . U P C 2
F32 F 1.2188(2) 1.0037(3) 0.1792(3) 0.0563(12) Uani 0.769(4) 1 d . U P C 1
F32B F 1.2228(10) 0.8148(15) 0.1601(10) 0.085(5) Uani 0.231(4) 1 d . U P C 2
F33 F 1.1989(4) 0.8870(5) 0.2469(4) 0.0574(14) Uani 0.769(4) 1 d . U P C 1
F33B F 1.1634(8) 0.8068(12) 0.2721(9) 0.055(3) Uani 0.231(4) 1 d . U P C 2
F34 F 0.8589(6) 0.8586(5) -0.0878(4) 0.0553(18) Uani 0.769(4) 1 d . U P C 1
F34B F 0.875(2) 0.8934(16) -0.0658(15) 0.046(4) Uani 0.231(4) 1 d . U P C 2
F35 F 0.9422(5) 0.7456(5) -0.0970(6) 0.0546(18) Uani 0.769(4) 1 d . U P C 1
F35B F 0.9066(17) 0.758(2) -0.103(2) 0.056(5) Uani 0.231(4) 1 d . U P C 2
F36 F 1.0168(9) 0.9015(5) -0.0816(8) 0.057(2) Uani 0.769(4) 1 d . U P C 1
F36B F 1.019(3) 0.8711(19) -0.090(3) 0.045(4) Uani 0.231(4) 1 d . U P C 2
C1 C 0.7272(3) 0.5000(3) -0.0454(3) 0.0265(9) Uani 1 1 d . . . . .
H1A H 0.737333 0.562868 -0.061731 0.032 Uiso 1 1 calc R . . . .
H1B H 0.761792 0.458018 -0.081525 0.032 Uiso 1 1 calc R . . . .
C2 C 0.6168(3) 0.4517(4) -0.0646(3) 0.0400(12) Uani 1 1 d . . . . .
H2A H 0.597581 0.433361 -0.124759 0.060 Uiso 1 1 calc GR . . . .
H2B H 0.579941 0.497898 -0.038573 0.060 Uiso 1 1 calc GR . . . .
H2C H 0.603726 0.393558 -0.042377 0.060 Uiso 1 1 calc GR . . . .
C3 C 0.9199(3) 0.5814(3) 0.0615(3) 0.0257(9) Uani 1 1 d . . . . .
H3A H 0.941060 0.542308 0.012655 0.031 Uiso 1 1 calc R . . . .
H3B H 0.923186 0.647226 0.051992 0.031 Uiso 1 1 calc R . . . .
C4 C 0.9937(3) 0.5909(4) 0.1393(3) 0.0414(12) Uani 1 1 d . . . . .
H4A H 1.058693 0.620811 0.129748 0.062 Uiso 1 1 calc GR . . . .
H4B H 0.993160 0.526210 0.148714 0.062 Uiso 1 1 calc GR . . . .
H4C H 0.975445 0.631590 0.188065 0.062 Uiso 1 1 calc GR . . . .
C5 C 0.7810(3) 0.3992(3) 0.0913(3) 0.0299(10) Uani 1 1 d . . . . .
H5A H 0.812308 0.409250 0.148747 0.036 Uiso 1 1 calc R . . . .
H5B H 0.712270 0.366581 0.088795 0.036 Uiso 1 1 calc R . . . .
C6 C 0.8306(4) 0.3311(3) 0.0313(3) 0.0389(12) Uani 1 1 d . . . . .
H6A H 0.800016 0.320596 -0.025836 0.058 Uiso 1 1 calc GR . . . .
H6B H 0.823540 0.268583 0.046618 0.058 Uiso 1 1 calc GR . . . .
H6C H 0.899466 0.361362 0.035318 0.058 Uiso 1 1 calc GR . . . .
C7 C 0.6179(3) 0.6741(3) 0.3641(3) 0.0193(8) Uani 1 1 d . . . . .
C8 C 0.5685(3) 0.7414(3) 0.3390(3) 0.0213(8) Uani 1 1 d . . . . .
H8 H 0.550372 0.735412 0.281604 0.026 Uiso 1 1 calc R . . . .
C9 C 0.5459(3) 0.8174(3) 0.3985(3) 0.0232(9) Uani 1 1 d . . . . .
C10 C 0.5724(3) 0.8273(3) 0.4842(3) 0.0257(9) Uani 1 1 d . . . . .
H10 H 0.557133 0.877950 0.524127 0.031 Uiso 1 1 calc R . . . .
C11 C 0.6220(3) 0.7609(3) 0.5097(3) 0.0240(9) Uani 1 1 d . . . . .
C12 C 0.6450(3) 0.6839(3) 0.4501(3) 0.0217(8) Uani 1 1 d . . . . .
H12 H 0.678102 0.639584 0.467975 0.026 Uiso 1 1 calc R . . . .
C13 C 0.4946(3) 0.8889(3) 0.3698(3) 0.0327(10) Uani 1 1 d . . . . .
C14 C 0.6460(4) 0.7660(4) 0.6019(3) 0.0360(11) Uani 1 1 d . . . . .
C15 C 0.7103(3) 0.5052(3) 0.3348(2) 0.0188(8) Uani 1 1 d . . . . .
C16 C 0.8082(3) 0.5052(3) 0.3239(3) 0.0213(8) Uani 1 1 d . . . . .
H16 H 0.839388 0.542093 0.288914 0.026 Uiso 1 1 calc R . . . .
C17 C 0.8600(3) 0.4509(3) 0.3647(3) 0.0234(9) Uani 1 1 d . . . . .
C18 C 0.8156(3) 0.3946(3) 0.4164(3) 0.0237(9) Uani 1 1 d . . . . .
H18 H 0.850736 0.358425 0.443553 0.028 Uiso 1 1 calc R . . . .
C19 C 0.7176(3) 0.3930(3) 0.4272(3) 0.0222(8) Uani 1 1 d . . . . .
C20 C 0.6656(3) 0.4476(3) 0.3866(2) 0.0189(8) Uani 1 1 d . . . . .
H20 H 0.599888 0.445712 0.394059 0.023 Uiso 1 1 calc R . . . .
C21 C 0.9646(3) 0.4479(4) 0.3489(4) 0.0396(12) Uani 1 1 d . U . . .
C22 C 0.6662(3) 0.3271(3) 0.4779(3) 0.0282(9) Uani 1 1 d . . . . .
C23 C 0.5206(3) 0.4893(3) 0.2526(2) 0.0183(8) Uani 1 1 d . . . . .
C24 C 0.5148(3) 0.3987(3) 0.1950(3) 0.0199(8) Uani 1 1 d . . . . .
H24 H 0.571287 0.383813 0.173604 0.024 Uiso 1 1 calc R . . . .
C25 C 0.4252(3) 0.3315(3) 0.1698(3) 0.0229(9) Uani 1 1 d . . . . .
C26 C 0.3397(3) 0.3532(3) 0.1997(3) 0.0249(9) Uani 1 1 d . . . . .
H26 H 0.279502 0.307886 0.181943 0.030 Uiso 1 1 calc R . . . .
C27 C 0.3450(3) 0.4426(3) 0.2560(3) 0.0253(9) Uani 1 1 d D . . . .
C28 C 0.4354(3) 0.5103(3) 0.2834(3) 0.0228(9) Uani 1 1 d . . . . .
H28 H 0.438563 0.569779 0.322442 0.027 Uiso 1 1 calc R . . . .
C29 C 0.4186(3) 0.2340(3) 0.1084(3) 0.0325(10) Uani 1 1 d . . . . .
C30 C 0.2546(9) 0.4723(13) 0.2873(13) 0.042(3) Uani 0.58(5) 1 d D U P B 1
C30B C 0.2550(12) 0.4631(19) 0.2942(17) 0.044(3) Uani 0.42(5) 1 d D U P B 2
C31 C 0.7050(3) 0.8847(3) 0.1887(3) 0.0216(8) Uani 1 1 d . . . . .
C32 C 0.6054(3) 0.8570(3) 0.1551(3) 0.0255(9) Uani 1 1 d . . . . .
H32 H 0.572478 0.790618 0.142223 0.031 Uiso 1 1 calc R . . . .
C33 C 0.5555(3) 0.9284(3) 0.1409(3) 0.0281(10) Uani 1 1 d . . . . .
C34 C 0.6027(4) 1.0277(3) 0.1596(3) 0.0357(11) Uani 1 1 d . . . . .
H34 H 0.568341 1.075341 0.150897 0.043 Uiso 1 1 calc R . . . .
C35 C 0.7013(4) 1.0550(3) 0.1915(3) 0.0357(11) Uani 1 1 d . . . . .
C36 C 0.7531(3) 0.9852(3) 0.2048(3) 0.0292(10) Uani 1 1 d . . . . .
H36 H 0.820211 1.004812 0.224541 0.035 Uiso 1 1 calc R . . . .
C37 C 0.4483(4) 0.9009(4) 0.1061(3) 0.0416(12) Uani 1 1 d . . . . .
C38 C 0.7558(5) 1.1629(4) 0.2160(4) 0.0543(16) Uani 1 1 d . . . . .
C39 C 0.8162(3) 0.8398(3) 0.3263(3) 0.0223(9) Uani 1 1 d . . . . .
C40 C 0.7968(3) 0.9259(3) 0.3768(3) 0.0239(9) Uani 1 1 d . . . . .
H40 H 0.761335 0.964167 0.352551 0.029 Uiso 1 1 calc R . . . .
C41 C 0.8305(3) 0.9539(3) 0.4629(3) 0.0241(9) Uani 1 1 d . . . . .
C42 C 0.8820(3) 0.8970(3) 0.5013(3) 0.0305(10) Uani 1 1 d . . . . .
H42 H 0.904295 0.916257 0.559094 0.037 Uiso 1 1 calc R . . . .
C43 C 0.8993(3) 0.8113(3) 0.4519(3) 0.0260(9) Uani 1 1 d . . . . .
C44 C 0.8675(3) 0.7830(3) 0.3660(3) 0.0237(9) Uani 1 1 d . . . . .
H44 H 0.880370 0.725138 0.333842 0.028 Uiso 1 1 calc R . . . .
C45 C 0.8082(4) 1.0456(4) 0.5170(3) 0.0361(11) Uani 1 1 d . . . . .
C46 C 0.9482(3) 0.7457(4) 0.4939(3) 0.0372(11) Uani 1 1 d . . . . .
C47 C 0.8834(14) 0.832(2) 0.1634(18) 0.0227(19) Uani 0.769(4) 1 d . U P C 1
C47B C 0.893(5) 0.835(9) 0.169(6) 0.024(3) Uani 0.231(4) 1 d . U P C 2
C48 C 0.9773(4) 0.8768(5) 0.2096(4) 0.0253(12) Uani 0.769(4) 1 d . U P C 1
H48 H 0.985964 0.886279 0.268176 0.030 Uiso 0.769(4) 1 calc R . P C 1
C48B C 0.9828(16) 0.8344(16) 0.2119(15) 0.026(3) Uani 0.231(4) 1 d . U P C 2
H48B H 0.988670 0.826589 0.267127 0.031 Uiso 0.231(4) 1 calc R . P C 2
C49 C 1.0577(4) 0.9068(5) 0.1678(4) 0.0295(12) Uani 0.769(4) 1 d . U P C 1
C49B C 1.0637(14) 0.8470(17) 0.1666(14) 0.034(2) Uani 0.231(4) 1 d . U P C 2
C50 C 1.0467(5) 0.8941(5) 0.0810(4) 0.0282(13) Uani 0.769(4) 1 d . U P C 1
H50 H 1.100603 0.913085 0.053388 0.034 Uiso 0.769(4) 1 calc R . P C 1
C50B C 1.0568(17) 0.8530(17) 0.0856(15) 0.030(3) Uani 0.231(4) 1 d . U P C 2
H50B H 1.113261 0.859707 0.058617 0.036 Uiso 0.231(4) 1 calc R . P C 2
C51 C 0.9539(13) 0.8524(19) 0.0359(15) 0.0294(19) Uani 0.769(4) 1 d . U P C 1
C51B C 0.964(5) 0.849(7) 0.041(5) 0.030(3) Uani 0.231(4) 1 d . U P C 2
C52 C 0.8739(12) 0.8251(12) 0.0744(6) 0.0235(17) Uani 0.769(4) 1 d . U P C 1
H52 H 0.812025 0.801385 0.042483 0.028 Uiso 0.769(4) 1 calc R . P C 1
C52B C 0.878(4) 0.830(5) 0.091(3) 0.025(3) Uani 0.231(4) 1 d . U P C 2
H52B H 0.813828 0.814751 0.063791 0.030 Uiso 0.231(4) 1 calc R . P C 2
C53 C 1.1569(5) 0.9561(6) 0.2213(5) 0.0414(15) Uani 0.769(4) 1 d . U P C 1
C53B C 1.1655(19) 0.859(3) 0.2104(19) 0.050(3) Uani 0.231(4) 1 d . U P C 2
C54 C 0.9414(10) 0.8395(10) -0.0603(5) 0.0356(18) Uani 0.769(4) 1 d . U P C 1
C54B C 0.946(4) 0.841(4) -0.039(2) 0.041(3) Uani 0.231(4) 1 d . U P C 2

loop_
_atom_site_aniso_label
_atom_site_aniso_U_11
_atom_site_aniso_U_22
_atom_site_aniso_U_33
_atom_site_aniso_U_23
_atom_site_aniso_U_13
_atom_site_aniso_U_12
Ir1 0.01351(8) 0.01431(8) 0.02121(9) 0.00474(6) 0.00243(6) 0.00287(5)
P1 0.0130(4) 0.0166(5) 0.0221(5) 0.0056(4) 0.0019(4) 0.0037(4)
P2 0.0161(5) 0.0141(5) 0.0229(5) 0.0032(4) 0.0019(4) 0.0019(4)
Si1 0.0182(5) 0.0175(5) 0.0243(6) 0.0073(5) 0.0058(4) 0.0063(4)
F1 0.0532(18) 0.0449(17) 0.0459(18) 0.0051(14) -0.0034(15) 0.0293(15)
F2 0.0556(19) 0.0327(16) 0.085(2) 0.0330(17) 0.0173(17) 0.0163(14)
F3 0.0593(19) 0.0523(19) 0.0507(19) 0.0101(15) 0.0243(16) 0.0393(16)
F4 0.089(2) 0.0469(19) 0.0274(16) -0.0028(14) 0.0049(16) 0.0224(17)
F5 0.078(2) 0.0506(19) 0.0324(17) 0.0221(15) 0.0048(16) -0.0043(17)
F6 0.0517(18) 0.071(2) 0.0307(16) 0.0042(15) -0.0081(14) 0.0149(16)
F7 0.024(3) 0.084(5) 0.071(5) 0.040(4) -0.008(3) 0.009(3)
F7B 0.026(4) 0.095(8) 0.082(7) 0.059(6) 0.010(5) 0.029(5)
F8 0.014(4) 0.047(6) 0.065(6) 0.040(5) 0.011(4) 0.012(4)
F8B 0.027(7) 0.038(6) 0.078(10) 0.009(8) 0.002(7) 0.003(5)
F9 0.030(3) 0.035(3) 0.123(7) 0.002(4) 0.025(4) 0.011(2)
F9B 0.024(4) 0.040(5) 0.069(7) -0.001(4) 0.018(4) 0.008(3)
F10 0.0504(17) 0.0437(17) 0.0420(16) 0.0311(14) 0.0109(14) 0.0166(13)
F11 0.0407(15) 0.0344(15) 0.0340(15) 0.0154(12) 0.0145(12) 0.0085(12)
F12 0.0572(18) 0.0227(14) 0.0453(17) 0.0067(13) 0.0163(14) -0.0079(12)
F13 0.043(2) 0.068(3) 0.177(5) -0.070(3) 0.038(3) -0.0063(18)
F14 0.092(3) 0.061(2) 0.056(2) -0.0303(18) -0.038(2) 0.044(2)
F15 0.212(5) 0.0245(18) 0.069(3) 0.0117(18) 0.021(3) 0.021(3)
F16 0.014(3) 0.056(6) 0.072(7) -0.017(5) 0.007(4) -0.004(4)
F16B 0.015(4) 0.056(8) 0.063(8) -0.020(6) 0.015(5) -0.012(5)
F17 0.033(7) 0.055(6) 0.054(6) 0.001(5) 0.024(5) -0.002(6)
F17B 0.028(9) 0.052(6) 0.047(7) -0.006(6) 0.022(6) -0.013(7)
F18 0.008(5) 0.040(5) 0.071(6) -0.001(5) 0.006(4) 0.007(4)
F18B 0.019(8) 0.054(8) 0.074(7) -0.008(7) 0.002(6) 0.002(6)
F19 0.0562(19) 0.073(2) 0.051(2) 0.0290(18) -0.0022(16) 0.0265(17)
F20 0.0490(19) 0.094(3) 0.072(2) 0.021(2) 0.0208(18) 0.0464(19)
F21 0.0303(15) 0.0479(19) 0.107(3) 0.031(2) -0.0120(17) 0.0100(14)
F22 0.113(3) 0.037(2) 0.127(4) 0.022(2) 0.057(3) -0.011(2)
F23 0.099(3) 0.0259(18) 0.147(4) 0.028(2) -0.006(3) 0.0184(19)
F24 0.147(4) 0.0223(17) 0.078(3) 0.0065(18) -0.020(3) -0.008(2)
F25 0.128(3) 0.046(2) 0.049(2) -0.0081(16) -0.017(2) 0.053(2)
F26 0.0306(15) 0.0517(19) 0.063(2) -0.0247(16) 0.0080(15) 0.0055(13)
F27 0.0387(15) 0.0316(15) 0.0445(17) -0.0073(13) 0.0034(13) -0.0033(12)
F28 0.066(2) 0.0482(19) 0.0513(19) 0.0014(16) -0.0328(16) 0.0205(16)
F29 0.0427(16) 0.0484(18) 0.0575(19) 0.0165(15) -0.0014(15) 0.0233(14)
F30 0.0489(18) 0.0522(19) 0.061(2) 0.0336(17) -0.0024(15) 0.0107(15)
F31 0.0278(19) 0.068(3) 0.052(3) -0.005(2) 0.0000(17) -0.0128(18)
F31B 0.047(7) 0.083(7) 0.061(7) -0.004(7) -0.008(6) -0.012(8)
F32 0.0223(18) 0.081(3) 0.062(3) 0.030(2) 0.0059(18) -0.0097(18)
F32B 0.029(6) 0.148(13) 0.052(8) -0.024(8) 0.006(6) 0.013(8)
F33 0.038(3) 0.085(4) 0.058(3) 0.028(3) 0.000(2) 0.023(3)
F33B 0.016(5) 0.087(8) 0.058(7) 0.003(6) 0.001(5) 0.020(6)
F34 0.052(3) 0.079(5) 0.039(4) 0.027(3) 0.002(3) 0.010(3)
F34B 0.053(8) 0.050(8) 0.026(9) 0.012(7) 0.013(6) -0.013(7)
F35 0.086(5) 0.041(2) 0.033(3) 0.004(2) 0.006(4) 0.012(3)
F35B 0.054(10) 0.055(8) 0.039(7) -0.006(7) -0.006(8) -0.010(7)
F36 0.064(3) 0.049(4) 0.051(4) 0.015(4) 0.030(3) -0.018(4)
F36B 0.049(7) 0.043(10) 0.035(8) 0.008(9) 0.013(6) -0.007(8)
C1 0.029(2) 0.026(2) 0.024(2) 0.0029(18) 0.0056(18) 0.0082(18)
C2 0.031(2) 0.055(3) 0.030(3) 0.008(2) 0.000(2) 0.003(2)
C3 0.0193(19) 0.026(2) 0.035(2) 0.0082(19) 0.0106(18) 0.0076(17)
C4 0.019(2) 0.067(4) 0.036(3) 0.007(3) 0.007(2) 0.010(2)
C5 0.037(2) 0.024(2) 0.035(3) 0.012(2) 0.016(2) 0.0122(19)
C6 0.048(3) 0.026(2) 0.053(3) 0.017(2) 0.026(3) 0.018(2)
C7 0.0143(17) 0.0176(19) 0.025(2) 0.0053(17) 0.0072(16) -0.0011(14)
C8 0.0186(19) 0.022(2) 0.022(2) 0.0054(17) 0.0048(16) 0.0024(16)
C9 0.0216(19) 0.0167(19) 0.031(2) 0.0053(17) 0.0095(18) 0.0010(15)
C10 0.027(2) 0.017(2) 0.030(2) 0.0013(18) 0.0092(18) 0.0010(16)
C11 0.023(2) 0.021(2) 0.026(2) 0.0052(18) 0.0049(17) -0.0010(16)
C12 0.0200(19) 0.0160(19) 0.028(2) 0.0061(17) 0.0028(17) -0.0003(15)
C13 0.033(2) 0.030(2) 0.039(3) 0.007(2) 0.010(2) 0.014(2)
C14 0.042(3) 0.031(3) 0.032(3) 0.002(2) 0.006(2) 0.006(2)
C15 0.0181(18) 0.0149(18) 0.022(2) 0.0033(16) 0.0003(16) 0.0021(15)
C16 0.0156(18) 0.021(2) 0.028(2) 0.0100(18) 0.0019(16) 0.0030(15)
C17 0.0149(18) 0.021(2) 0.036(2) 0.0111(19) -0.0015(17) 0.0053(15)
C18 0.022(2) 0.018(2) 0.031(2) 0.0084(18) -0.0043(18) 0.0050(16)
C19 0.026(2) 0.0171(19) 0.020(2) 0.0019(17) -0.0008(17) 0.0008(16)
C20 0.0150(17) 0.0166(19) 0.024(2) 0.0033(16) 0.0019(16) 0.0027(14)
C21 0.023(2) 0.041(3) 0.069(3) 0.033(3) 0.011(2) 0.015(2)
C22 0.033(2) 0.023(2) 0.029(2) 0.0073(19) 0.005(2) 0.0050(18)
C23 0.0156(18) 0.0186(19) 0.019(2) 0.0063(16) -0.0017(15) 0.0004(15)
C24 0.0172(18) 0.021(2) 0.023(2) 0.0072(17) 0.0037(16) 0.0039(15)
C25 0.026(2) 0.020(2) 0.022(2) 0.0053(17) 0.0009(17) 0.0028(16)
C26 0.0162(19) 0.028(2) 0.028(2) 0.0071(19) -0.0002(17) -0.0001(16)
C27 0.0159(19) 0.029(2) 0.027(2) 0.0043(19) 0.0035(17) -0.0004(16)
C28 0.0191(19) 0.022(2) 0.024(2) 0.0016(17) 0.0031(17) 0.0004(16)
C29 0.023(2) 0.024(2) 0.045(3) 0.002(2) 0.003(2) 0.0000(17)
C30 0.022(4) 0.044(5) 0.049(5) -0.008(4) 0.012(4) -0.003(4)
C30B 0.024(5) 0.043(6) 0.053(6) -0.009(5) 0.010(5) -0.001(5)
C31 0.028(2) 0.0162(19) 0.024(2) 0.0089(17) 0.0044(17) 0.0083(16)
C32 0.031(2) 0.024(2) 0.028(2) 0.0101(18) 0.0092(19) 0.0118(18)
C33 0.032(2) 0.033(2) 0.027(2) 0.012(2) 0.0075(19) 0.0172(19)
C34 0.055(3) 0.030(2) 0.036(3) 0.018(2) 0.017(2) 0.026(2)
C35 0.055(3) 0.020(2) 0.037(3) 0.011(2) 0.010(2) 0.011(2)
C36 0.035(2) 0.022(2) 0.030(2) 0.0089(19) 0.004(2) 0.0029(18)
C37 0.041(3) 0.046(3) 0.051(3) 0.020(3) 0.010(2) 0.030(2)
C38 0.088(4) 0.022(3) 0.057(4) 0.017(3) 0.018(3) 0.008(3)
C39 0.0163(18) 0.0173(19) 0.031(2) 0.0069(17) 0.0039(17) -0.0022(15)
C40 0.0166(18) 0.022(2) 0.030(2) 0.0025(18) 0.0010(17) 0.0014(16)
C41 0.023(2) 0.023(2) 0.022(2) -0.0005(18) 0.0015(17) 0.0018(16)
C42 0.026(2) 0.031(2) 0.030(2) 0.002(2) -0.0056(19) 0.0025(18)
C43 0.022(2) 0.022(2) 0.030(2) 0.0038(19) -0.0037(18) 0.0024(16)
C44 0.0144(18) 0.022(2) 0.031(2) 0.0025(18) -0.0026(17) 0.0004(15)
C45 0.038(3) 0.034(3) 0.029(3) -0.005(2) -0.004(2) 0.010(2)
C46 0.033(2) 0.039(3) 0.038(3) 0.008(2) -0.008(2) 0.010(2)
C47 0.021(4) 0.016(3) 0.029(4) 0.004(3) 0.004(3) 0.001(4)
C47B 0.023(5) 0.019(5) 0.029(5) 0.005(5) 0.007(4) 0.001(5)
C48 0.022(2) 0.025(3) 0.030(3) 0.010(3) 0.002(2) 0.005(2)
C48B 0.021(4) 0.022(5) 0.031(5) 0.002(5) 0.007(4) 0.001(5)
C49 0.020(2) 0.031(3) 0.038(3) 0.010(2) 0.006(2) 0.004(2)
C49B 0.022(4) 0.036(5) 0.037(4) 0.000(4) 0.008(4) -0.002(4)
C50 0.023(2) 0.028(3) 0.035(3) 0.010(3) 0.011(2) 0.004(2)
C50B 0.023(4) 0.027(5) 0.036(4) 0.004(5) 0.013(4) -0.001(5)
C51 0.028(4) 0.026(3) 0.030(3) 0.006(2) 0.008(3) -0.002(3)
C51B 0.028(4) 0.026(4) 0.033(4) 0.003(4) 0.012(4) -0.002(4)
C52 0.027(3) 0.016(3) 0.027(4) 0.007(4) 0.006(3) -0.002(2)
C52B 0.023(4) 0.020(4) 0.030(5) 0.006(5) 0.008(4) -0.002(4)
C53 0.024(3) 0.057(4) 0.046(3) 0.021(3) 0.005(3) 0.006(3)
C53B 0.022(5) 0.072(6) 0.045(6) -0.001(5) 0.007(5) -0.002(5)
C54 0.041(3) 0.042(3) 0.022(4) 0.015(4) 0.011(3) -0.007(3)
C54B 0.044(5) 0.039(5) 0.033(5) 0.005(5) 0.011(4) -0.007(4)

loop_
_atom_type_symbol
_atom_type_description
_atom_type_scat_dispersion_real
_atom_type_scat_dispersion_imag
_atom_type_scat_source
C C 0.0033 0.0016 'International Tables Vol C Tables 4.2.6.8 and 6.1.1.4'
H H 0.0000 0.0000 'International Tables Vol C Tables 4.2.6.8 and 6.1.1.4'
F F 0.0171 0.0103 'International Tables Vol C Tables 4.2.6.8 and 6.1.1.4'
Ir Ir -1.4442 7.9887 'International Tables Vol C Tables 4.2.6.8 and 6.1.1.4'
P P 0.1023 0.0942 'International Tables Vol C Tables 4.2.6.8 and 6.1.1.4'
Si Si 0.0817 0.0704 'International Tables Vol C Tables 4.2.6.8 and 6.1.1.4'

loop_
_exptl_crystal_face_index_h
_exptl_crystal_face_index_k
_exptl_crystal_face_index_l
_exptl_crystal_face_perp_dist
16 -2 -14 0.0914
6 -18 14 0.0899
-9 8 -20 0.0801
17 -4 11 0.1463
4 -19 -3 0.0983
-19 3 -3 0.0595
-4 18 4 0.0812
-17 -5 7 0.0557
2 -8 22 0.1137

loop_
_geom_angle_atom_site_label_1
_geom_angle_atom_site_label_2
_geom_angle_atom_site_label_3
_geom_angle
_geom_angle_site_symmetry_1
_geom_angle_site_symmetry_3
_geom_angle_publ_flag
H Ir1 HA 93(2) . . ?
H Ir1 HB 103(2) . . ?
H Ir1 HC 175(2) . . ?
HA Ir1 HB 85(2) . . ?
HA Ir1 HC 86(2) . . ?
HB Ir1 HC 82(2) . . ?
P1 Ir1 H 88.3(16) . . ?
P1 Ir1 HA 81.6(15) . . ?
P1 Ir1 HB 163.4(17) . . ?
P1 Ir1 HC 87.2(15) . . ?
P1 Ir1 Si1 120.11(3) . . ?
P2 Ir1 H 90.2(17) . . ?
P2 Ir1 HA 172.4(16) . . ?
P2 Ir1 HB 87.4(17) . . ?
P2 Ir1 HC 91.3(16) . . ?
P2 Ir1 P1 105.27(4) . . ?
P2 Ir1 Si1 117.51(3) . . ?
Si1 Ir1 H 53.9(16) . . ?
Si1 Ir1 HA 60.1(15) . . ?
Si1 Ir1 HB 60.1(17) . . ?
Si1 Ir1 HC 128.7(16) . . ?
C7 P1 Ir1 115.72(12) . . ?
C15 P1 Ir1 120.20(12) . . ?
C15 P1 C7 104.44(18) . . ?
C15 P1 C23 99.77(17) . . ?
C23 P1 Ir1 112.73(13) . . ?
C23 P1 C7 101.27(17) . . ?
C31 P2 Ir1 118.15(14) . . ?
C31 P2 C47B 101(4) . . ?
C39 P2 Ir1 118.05(13) . . ?
C39 P2 C31 103.24(19) . . ?
C39 P2 C47B 100(3) . . ?
C47 P2 Ir1 113.2(10) . . ?
C47 P2 C31 98.2(11) . . ?
C47 P2 C39 103.2(8) . . ?
C47B P2 Ir1 114(3) . . ?
C1 Si1 Ir1 109.69(13) . . ?
C1 Si1 C3 103.63(19) . . ?
C1 Si1 C5 106.9(2) . . ?
C3 Si1 Ir1 115.80(14) . . ?
C5 Si1 Ir1 111.88(13) . . ?
C5 Si1 C3 108.32(19) . . ?
Si1 C1 H1A 107.9 . . ?
Si1 C1 H1B 107.9 . . ?
H1A C1 H1B 107.2 . . ?
C2 C1 Si1 117.5(3) . . ?
C2 C1 H1A 107.9 . . ?
C2 C1 H1B 107.9 . . ?
C1 C2 H2A 109.5 . . ?
C1 C2 H2B 109.5 . . ?
C1 C2 H2C 109.5 . . ?
H2A C2 H2B 109.5 . . ?
H2A C2 H2C 109.5 . . ?
H2B C2 H2C 109.5 . . ?
Si1 C3 H3A 108.1 . . ?
Si1 C3 H3B 108.1 . . ?
H3A C3 H3B 107.3 . . ?
C4 C3 Si1 116.7(3) . . ?
C4 C3 H3A 108.1 . . ?
C4 C3 H3B 108.1 . . ?
C3 C4 H4A 109.5 . . ?
C3 C4 H4B 109.5 . . ?
C3 C4 H4C 109.5 . . ?
H4A C4 H4B 109.5 . . ?
H4A C4 H4C 109.5 . . ?
H4B C4 H4C 109.5 . . ?
Si1 C5 H5A 108.8 . . ?
Si1 C5 H5B 108.8 . . ?
H5A C5 H5B 107.7 . . ?
C6 C5 Si1 113.8(3) . . ?
C6 C5 H5A 108.8 . . ?
C6 C5 H5B 108.8 . . ?
C5 C6 H6A 109.5 . . ?
C5 C6 H6B 109.5 . . ?
C5 C6 H6C 109.5 . . ?
H6A C6 H6B 109.5 . . ?
H6A C6 H6C 109.5 . . ?
H6B C6 H6C 109.5 . . ?
C8 C7 P1 116.6(3) . . ?
C12 C7 P1 124.2(3) . . ?
C12 C7 C8 119.2(4) . . ?
C7 C8 H8 119.6 . . ?
C9 C8 C7 120.9(4) . . ?
C9 C8 H8 119.6 . . ?
C8 C9 C13 119.7(4) . . ?
C10 C9 C8 120.2(4) . . ?
C10 C9 C13 120.1(4) . . ?
C9 C10 H10 120.4 . . ?
C9 C10 C11 119.2(4) . . ?
C11 C10 H10 120.4 . . ?
C10 C11 C12 121.0(4) . . ?
C10 C11 C14 120.3(4) . . ?
C12 C11 C14 118.6(4) . . ?
C7 C12 C11 119.6(4) . . ?
C7 C12 H12 120.2 . . ?
C11 C12 H12 120.2 . . ?
F1 C13 F2 106.2(4) . . ?
F1 C13 F3 107.2(4) . . ?
F1 C13 C9 113.0(4) . . ?
F2 C13 C9 111.8(4) . . ?
F3 C13 F2 105.6(4) . . ?
F3 C13 C9 112.5(4) . . ?
F4 C14 F5 106.2(4) . . ?
F4 C14 C11 112.9(4) . . ?
F5 C14 C11 111.0(4) . . ?
F6 C14 F4 107.2(4) . . ?
F6 C14 F5 106.6(4) . . ?
F6 C14 C11 112.6(4) . . ?
C16 C15 P1 120.2(3) . . ?
C16 C15 C20 117.9(4) . . ?
C20 C15 P1 121.8(3) . . ?
C15 C16 H16 119.6 . . ?
C17 C16 C15 120.8(4) . . ?
C17 C16 H16 119.6 . . ?
C16 C17 C21 120.0(4) . . ?
C18 C17 C16 121.0(4) . . ?
C18 C17 C21 118.9(4) . . ?
C17 C18 H18 120.5 . . ?
C17 C18 C19 119.0(4) . . ?
C19 C18 H18 120.5 . . ?
C18 C19 C20 120.2(4) . . ?
C18 C19 C22 119.8(4) . . ?
C20 C19 C22 119.9(4) . . ?
C15 C20 H20 119.4 . . ?
C19 C20 C15 121.2(3) . . ?
C19 C20 H20 119.4 . . ?
F7 C21 C17 108.3(5) . . ?
F7B C21 F8B 111.3(13) . . ?
F7B C21 F9B 101.4(8) . . ?
F7B C21 C17 117.9(6) . . ?
F8 C21 F7 101.3(7) . . ?
F8 C21 C17 112.2(8) . . ?
F8B C21 F9B 99.8(13) . . ?
F8B C21 C17 116.6(15) . . ?
F9 C21 F7 104.6(6) . . ?
F9 C21 F8 115.1(10) . . ?
F9 C21 C17 114.0(5) . . ?
C17 C21 F9B 106.7(5) . . ?
F10 C22 F11 107.5(3) . . ?
F10 C22 F12 106.7(4) . . ?
F10 C22 C19 113.3(4) . . ?
F11 C22 F12 105.8(3) . . ?
F11 C22 C19 112.1(3) . . ?
F12 C22 C19 111.0(3) . . ?
C24 C23 P1 116.8(3) . . ?
C28 C23 P1 124.1(3) . . ?
C28 C23 C24 119.1(3) . . ?
C23 C24 H24 120.0 . . ?
C25 C24 C23 120.0(4) . . ?
C25 C24 H24 120.0 . . ?
C24 C25 C26 120.9(4) . . ?
C24 C25 C29 120.2(4) . . ?
C26 C25 C29 118.9(4) . . ?
C25 C26 H26 120.3 . . ?
C27 C26 C25 119.3(4) . . ?
C27 C26 H26 120.3 . . ?
C26 C27 C28 120.4(4) . . ?
C26 C27 C30 121.8(7) . . ?
C26 C27 C30B 119.7(10) . . ?
C28 C27 C30 117.7(7) . . ?
C28 C27 C30B 119.6(10) . . ?
C23 C28 C27 120.3(4) . . ?
C23 C28 H28 119.9 . . ?
C27 C28 H28 119.9 . . ?
F13 C29 F15 105.0(5) . . ?
F13 C29 C25 113.5(4) . . ?
F14 C29 F13 106.9(5) . . ?
F14 C29 F15 104.5(4) . . ?
F14 C29 C25 113.6(4) . . ?
F15 C29 C25 112.5(4) . . ?
F16 C30 C27 111.8(12) . . ?
F17 C30 F16 106.8(12) . . ?
F17 C30 C27 113.1(15) . . ?
F18 C30 F16 106.5(13) . . ?
F18 C30 F17 106(2) . . ?
F18 C30 C27 112.3(12) . . ?
F16B C30B F17B 106.4(19) . . ?
F16B C30B C27 112.8(16) . . ?
F17B C30B C27 110(2) . . ?
F18B C30B F16B 106.7(17) . . ?
F18B C30B F17B 109(3) . . ?
F18B C30B C27 112(2) . . ?
C32 C31 P2 121.7(3) . . ?
C32 C31 C36 118.4(4) . . ?
C36 C31 P2 119.8(3) . . ?
C31 C32 H32 120.0 . . ?
C33 C32 C31 120.1(4) . . ?
C33 C32 H32 120.0 . . ?
C32 C33 C37 121.1(4) . . ?
C34 C33 C32 121.1(4) . . ?
C34 C33 C37 117.8(4) . . ?
C33 C34 H34 120.5 . . ?
C35 C34 C33 118.9(4) . . ?
C35 C34 H34 120.5 . . ?
C34 C35 C36 121.1(4) . . ?
C34 C35 C38 121.2(5) . . ?
C36 C35 C38 117.6(5) . . ?
C31 C36 H36 119.9 . . ?
C35 C36 C31 120.3(4) . . ?
C35 C36 H36 119.9 . . ?
F19 C37 F20 105.0(4) . . ?
F19 C37 C33 112.5(4) . . ?
F20 C37 C33 110.8(4) . . ?
F21 C37 F19 108.1(5) . . ?
F21 C37 F20 107.2(4) . . ?
F21 C37 C33 112.8(4) . . ?
F22 C38 F23 108.5(5) . . ?
F22 C38 F24 105.2(6) . . ?
F22 C38 C35 112.1(5) . . ?
F23 C38 F24 106.0(5) . . ?
F23 C38 C35 113.4(5) . . ?
F24 C38 C35 111.2(4) . . ?
C40 C39 P2 124.2(3) . . ?
C44 C39 P2 117.7(3) . . ?
C44 C39 C40 118.0(4) . . ?
C39 C40 H40 120.0 . . ?
C41 C40 C39 120.1(4) . . ?
C41 C40 H40 120.0 . . ?
C40 C41 C42 121.3(4) . . ?
C40 C41 C45 119.8(4) . . ?
C42 C41 C45 118.9(4) . . ?
C41 C42 H42 120.7 . . ?
C43 C42 C41 118.6(4) . . ?
C43 C42 H42 120.7 . . ?
C42 C43 C46 118.8(4) . . ?
C44 C43 C42 121.0(4) . . ?
C44 C43 C46 120.1(4) . . ?
C39 C44 H44 119.4 . . ?
C43 C44 C39 121.1(4) . . ?
C43 C44 H44 119.4 . . ?
F25 C45 C41 112.4(4) . . ?
F26 C45 F25 107.3(4) . . ?
F26 C45 F27 105.9(4) . . ?
F26 C45 C41 111.5(4) . . ?
F27 C45 F25 107.7(4) . . ?
F27 C45 C41 111.6(4) . . ?
F28 C46 F30 107.2(4) . . ?
F28 C46 C43 112.9(4) . . ?
F29 C46 F28 106.9(4) . . ?
F29 C46 F30 106.3(4) . . ?
F29 C46 C43 112.4(4) . . ?
F30 C46 C43 110.8(4) . . ?
C48 C47 P2 123.7(19) . . ?
C48 C47 C52 117.0(19) . . ?
C52 C47 P2 119.1(11) . . ?
C48B C47B P2 120(7) . . ?
C52B C47B P2 111(5) . . ?
C52B C47B C48B 125(8) . . ?
C47 C48 H48 119.8 . . ?
C49 C48 C47 120.4(13) . . ?
C49 C48 H48 119.8 . . ?
C47B C48B H48B 122.4 . . ?
C47B C48B C49B 115(5) . . ?
C49B C48B H48B 122.4 . . ?
C48 C49 C53 117.9(6) . . ?
C50 C49 C48 121.0(6) . . ?
C50 C49 C53 121.1(5) . . ?
C48B C49B C53B 120(2) . . ?
C50B C49B C48B 124(2) . . ?
C50B C49B C53B 117(2) . . ?
C49 C50 H50 120.7 . . ?
C49 C50 C51 118.6(11) . . ?
C51 C50 H50 120.7 . . ?
C49B C50B H50B 119.7 . . ?
C49B C50B C51B 121(4) . . ?
C51B C50B H50B 119.7 . . ?
C50 C51 C54 118.7(16) . . ?
C52 C51 C50 122.0(17) . . ?
C52 C51 C54 119.3(13) . . ?
C50B C51B C52B 113(5) . . ?
C54B C51B C50B 127(6) . . ?
C54B C51B C52B 119(5) . . ?
C47 C52 H52 119.6 . . ?
C51 C52 C47 120.8(14) . . ?
C51 C52 H52 119.6 . . ?
C47B C52B C51B 121(5) . . ?
C47B C52B H52B 119.7 . . ?
C51B C52B H52B 119.7 . . ?
F31 C53 F33 105.9(7) . . ?
F31 C53 C49 112.2(6) . . ?
F32 C53 F31 108.1(6) . . ?
F32 C53 F33 108.1(6) . . ?
F32 C53 C49 111.9(6) . . ?
F33 C53 C49 110.3(7) . . ?
F31B C53B F32B 115(2) . . ?
F31B C53B F33B 103(3) . . ?
F31B C53B C49B 114(3) . . ?
F32B C53B F33B 100(3) . . ?
F32B C53B C49B 113(2) . . ?
F33B C53B C49B 111(2) . . ?
F34 C54 F35 108.8(9) . . ?
F34 C54 F36 108.6(10) . . ?
F34 C54 C51 112.0(11) . . ?
F35 C54 F36 109.6(10) . . ?
F35 C54 C51 108.5(13) . . ?
F36 C54 C51 109.3(12) . . ?
F35B C54B F34B 92(3) . . ?
F35B C54B F36B 89(3) . . ?
F36B C54B F34B 97(3) . . ?
C51B C54B F34B 117(5) . . ?
C51B C54B F35B 129(6) . . ?
C51B C54B F36B 123(5) . . ?

loop_
_geom_bond_atom_site_label_1
_geom_bond_atom_site_label_2
_geom_bond_distance
_geom_bond_site_symmetry_2
_geom_bond_publ_flag
Ir1 H 1.45(2) . ?
Ir1 HA 1.48(2) . ?
Ir1 HB 1.42(2) . ?
Ir1 HC 1.48(2) . ?
Ir1 P1 2.3189(10) . ?
Ir1 P2 2.3048(10) . ?
Ir1 Si1 2.4708(11) . ?
P1 C7 1.842(4) . ?
P1 C15 1.835(4) . ?
P1 C23 1.841(4) . ?
P2 C31 1.838(4) . ?
P2 C39 1.838(4) . ?
P2 C47 1.83(3) . ?
P2 C47B 1.90(9) . ?
Si1 C1 1.873(4) . ?
Si1 C3 1.883(4) . ?
Si1 C5 1.883(4) . ?
F1 C13 1.332(6) . ?
F2 C13 1.350(5) . ?
F3 C13 1.334(5) . ?
F4 C14 1.330(5) . ?
F5 C14 1.342(5) . ?
F6 C14 1.319(6) . ?
F7 C21 1.425(9) . ?
F7B C21 1.231(10) . ?
F8 C21 1.326(17) . ?
F8B C21 1.28(3) . ?
F9 C21 1.236(8) . ?
F9B C21 1.511(12) . ?
F10 C22 1.325(5) . ?
F11 C22 1.343(5) . ?
F12 C22 1.347(5) . ?
F13 C29 1.302(5) . ?
F14 C29 1.295(6) . ?
F15 C29 1.303(6) . ?
F16 C30 1.345(11) . ?
F16B C30B 1.343(13) . ?
F17 C30 1.341(11) . ?
F17B C30B 1.344(13) . ?
F18 C30 1.338(11) . ?
F18B C30B 1.336(13) . ?
F19 C37 1.326(6) . ?
F20 C37 1.340(6) . ?
F21 C37 1.312(6) . ?
F22 C38 1.301(7) . ?
F23 C38 1.312(7) . ?
F24 C38 1.328(7) . ?
F25 C45 1.333(6) . ?
F26 C45 1.329(6) . ?
F27 C45 1.332(5) . ?
F28 C46 1.330(6) . ?
F29 C46 1.328(6) . ?
F30 C46 1.343(6) . ?
F31 C53 1.323(9) . ?
F31B C53B 1.26(4) . ?
F32 C53 1.317(7) . ?
F32B C53B 1.34(3) . ?
F33 C53 1.357(10) . ?
F33B C53B 1.37(4) . ?
F34 C54 1.301(15) . ?
F34B C54B 1.44(6) . ?
F35 C54 1.337(15) . ?
F35B C54B 1.38(5) . ?
F36 C54 1.347(15) . ?
F36B C54B 1.42(6) . ?
C1 H1A 0.9700 . ?
C1 H1B 0.9700 . ?
C1 C2 1.530(6) . ?
C2 H2A 0.9600 . ?
C2 H2B 0.9600 . ?
C2 H2C 0.9600 . ?
C3 H3A 0.9700 . ?
C3 H3B 0.9700 . ?
C3 C4 1.531(6) . ?
C4 H4A 0.9600 . ?
C4 H4B 0.9600 . ?
C4 H4C 0.9600 . ?
C5 H5A 0.9700 . ?
C5 H5B 0.9700 . ?
C5 C6 1.527(6) . ?
C6 H6A 0.9600 . ?
C6 H6B 0.9600 . ?
C6 H6C 0.9600 . ?
C7 C8 1.393(5) . ?
C7 C12 1.392(6) . ?
C8 H8 0.9300 . ?
C8 C9 1.389(5) . ?
C9 C10 1.385(6) . ?
C9 C13 1.483(6) . ?
C10 H10 0.9300 . ?
C10 C11 1.386(6) . ?
C11 C12 1.401(6) . ?
C11 C14 1.496(6) . ?
C12 H12 0.9300 . ?
C15 C16 1.391(5) . ?
C15 C20 1.394(5) . ?
C16 H16 0.9300 . ?
C16 C17 1.387(5) . ?
C17 C18 1.380(6) . ?
C17 C21 1.508(6) . ?
C18 H18 0.9300 . ?
C18 C19 1.386(5) . ?
C19 C20 1.391(5) . ?
C19 C22 1.492(6) . ?
C20 H20 0.9300 . ?
C23 C24 1.400(5) . ?
C23 C28 1.386(5) . ?
C24 H24 0.9300 . ?
C24 C25 1.380(5) . ?
C25 C26 1.388(6) . ?
C25 C29 1.501(6) . ?
C26 H26 0.9300 . ?
C26 C27 1.377(6) . ?
C27 C28 1.396(5) . ?
C27 C30 1.499(10) . ?
C27 C30B 1.497(14) . ?
C28 H28 0.9300 . ?
C31 C32 1.396(6) . ?
C31 C36 1.404(6) . ?
C32 H32 0.9300 . ?
C32 C33 1.384(6) . ?
C33 C34 1.384(6) . ?
C33 C37 1.498(7) . ?
C34 H34 0.9300 . ?
C34 C35 1.376(7) . ?
C35 C36 1.378(6) . ?
C35 C38 1.514(7) . ?
C36 H36 0.9300 . ?
C39 C40 1.403(6) . ?
C39 C44 1.400(6) . ?
C40 H40 0.9300 . ?
C40 C41 1.388(6) . ?
C41 C42 1.392(6) . ?
C41 C45 1.506(6) . ?
C42 H42 0.9300 . ?
C42 C43 1.380(6) . ?
C43 C44 1.380(6) . ?
C43 C46 1.501(6) . ?
C44 H44 0.9300 . ?
C47 C48 1.408(19) . ?
C47 C52 1.43(3) . ?
C47B C48B 1.39(8) . ?
C47B C52B 1.25(10) . ?
C48 H48 0.9300 . ?
C48 C49 1.398(8) . ?
C48B H48B 0.9300 . ?
C48B C49B 1.40(3) . ?
C49 C50 1.378(9) . ?
C49 C53 1.523(9) . ?
C49B C50B 1.34(3) . ?
C49B C53B 1.50(3) . ?
C50 H50 0.9300 . ?
C50 C51 1.385(18) . ?
C50B H50B 0.9300 . ?
C50B C51B 1.42(6) . ?
C51 C52 1.35(3) . ?
C51 C54 1.53(2) . ?
C51B C52B 1.52(9) . ?
C51B C54B 1.28(8) . ?
C52 H52 0.9300 . ?
C52B H52B 0.9300 . ?

loop_
_exptl_oxdiff_crystal_face_indexfrac_h
_exptl_oxdiff_crystal_face_indexfrac_k
_exptl_oxdiff_crystal_face_indexfrac_l
_exptl_oxdiff_crystal_face_x
_exptl_oxdiff_crystal_face_y
_exptl_oxdiff_crystal_face_z
15.9931 -2.0047 -13.9946 0.5364 0.2033 0.7973
6.0155 -17.9955 14.0138 0.7298 0.3087 -0.6312
-9.0080 7.9865 -20.0164 -0.7635 0.3877 0.5619
17.0001 -3.9882 11.0171 0.9229 -0.4588 -0.0069
4.0131 -19.0081 -2.9946 0.4507 0.8931 -0.1605
-18.9968 2.9926 -3.0149 -0.8913 0.3073 -0.3139
-4.0121 18.0084 3.9952 -0.4215 -0.8762 0.1102
-16.9888 -5.0031 6.9924 -0.5482 0.3458 -0.7303
2.0108 -7.9875 22.0124 0.4922 -0.3147 -0.7964
